data_2108758
loop_
_publ_author_name
'Wanat, Monika'
'Malinska, Maura'
'Gutmann, Matthias J.'
'Cooper, Richard I.'
'Wozniak, Krzysztof'

_publ_section_title
;
 HAR, TAAM and BODD refinements of model crystal structures using
 Cu~<i>K</i>\a and Mo~<i>K</i>\a X-ray diffraction data
;
_journal_issue 1
_journal_name_full 'Acta Crystallographica Section B'
_journal_page_first
;
;
_journal_paper_doi 10.1107/S2052520620014936
_journal_volume 77
_journal_year 2021
_chemical_absolute_configuration ad
_chemical_formula_iupac 'C5 H12 O5'
_chemical_formula_moiety 'C5 H12 O5'
_chemical_formula_sum 'C5 H12 O5'
_chemical_formula_weight 152.15
_chemical_name_common Xylitol
_chemical_name_systematic
;
(2<i>R</i>,3<i>R</i>,4<i>S</i>)-Pentane-1,2,3,4,5-pentol
;
_space_group_crystal_system orthorhombic
_space_group_IT_number 19
_space_group_name_Hall 'P 2ac 2ab'
_space_group_name_H-M_alt 'P 21 21 21'
_atom_sites_solution_hydrogens mixed
_atom_sites_solution_primary dual
_audit_creation_date 2019-03-15
_audit_creation_method
;
Olex2 1.2
(compiled 2018.05.29 svn.r3508 for OlexSys, GUI svn.r5506)
;
_cell_angle_alpha 90
_cell_angle_beta 90
_cell_angle_gamma 90
_cell_formula_units_Z 4
_cell_length_a 8.2707(2)
_cell_length_b 8.9022(2)
_cell_length_c 8.9217(2)
_cell_measurement_reflns_used 8709
_cell_measurement_temperature 122.98(10)
_cell_measurement_theta_max 76.8430
_cell_measurement_theta_min 4.9330
_cell_volume 656.88(3)
_computing_cell_refinement
;
CrysAlis PRO (Agilent, 2014)
;
_computing_data_collection
;
CrysAlis PRO (Agilent, 2014)
;
_computing_data_reduction
;
CrysAlis PRO (Agilent, 2014)
;
_computing_molecular_graphics 'OLEX2 (Dolomanov et al., 2009)'
_computing_publication_material 'OLEX2 (Dolomanov et al., 2009)'
_computing_structure_refinement 'SHELXL2014 (Sheldrick, 2015)'
_computing_structure_solution 'SHELXS97 (Sheldrick, 2008)'
_diffrn_ambient_environment N~2~
_diffrn_ambient_temperature 122.98(10)
_diffrn_detector 'CCD plate'
_diffrn_detector_area_resol_mean 10.4391
_diffrn_detector_type Atlas
_diffrn_measured_fraction_theta_full 0.999
_diffrn_measured_fraction_theta_max 0.998
_diffrn_measurement_details
;
#__ type_ start__ end____ width___ exp.time_
  1 omega  -92.00   -2.00   1.0000    1.0000
omega____ theta____ kappa____ phi______ frames
    -      -41.2813  125.0000   60.0000 90

#__ type_ start__ end____ width___ exp.time_
  2 omega -129.00   47.00   1.0000    1.0000
omega____ theta____ kappa____ phi______ frames
    -      -41.2813    0.0000   60.0000 176

#__ type_ start__ end____ width___ exp.time_
  3 omega  -66.00   33.00   1.0000    1.0000
omega____ theta____ kappa____ phi______ frames
    -      -41.2813   37.0000 -120.0000 99

#__ type_ start__ end____ width___ exp.time_
  4 omega    9.00  117.00   1.0000    1.0000
omega____ theta____ kappa____ phi______ frames
    -       41.2813   77.0000  150.0000 108

#__ type_ start__ end____ width___ exp.time_
  5 omega    9.00  117.00   1.0000    1.0000
omega____ theta____ kappa____ phi______ frames
    -       41.2813   77.0000 -120.0000 108

#__ type_ start__ end____ width___ exp.time_
  6 omega   11.00  114.00   1.0000    1.0000
omega____ theta____ kappa____ phi______ frames
    -       41.2813   65.0000  -70.9723 103

#__ type_ start__ end____ width___ exp.time_
  7 omega   23.00   97.00   1.0000    1.0000
omega____ theta____ kappa____ phi______ frames
    -       41.2813 -125.0000  -30.0000 74

#__ type_ start__ end____ width___ exp.time_
  8 omega    9.00  117.00   1.0000    1.0000
omega____ theta____ kappa____ phi______ frames
    -       41.2813   77.0000  -30.0000 108

#__ type_ start__ end____ width___ exp.time_
  9 omega   23.00   97.00   1.0000    1.0000
omega____ theta____ kappa____ phi______ frames
    -       41.2813 -125.0000   60.0000 74

#__ type_ start__ end____ width___ exp.time_
 10 omega    9.00  117.00   1.0000    1.0000
omega____ theta____ kappa____ phi______ frames
    -       41.2813   77.0000   60.0000 108

#__ type_ start__ end____ width___ exp.time_
 11 omega   17.00  116.00   1.0000    1.0000
omega____ theta____ kappa____ phi______ frames
    -       41.2813   37.0000 -120.0000 99

#__ type_ start__ end____ width___ exp.time_
 12 omega   79.00  178.00   1.0000    1.0000
omega____ theta____ kappa____ phi______ frames
    -      112.0000   77.0000 -150.0000 99

#__ type_ start__ end____ width___ exp.time_
 13 omega   36.00  113.00   1.0000    1.0000
omega____ theta____ kappa____ phi______ frames
    -      112.0000 -111.0000 -120.0000 77

#__ type_ start__ end____ width___ exp.time_
 14 omega   82.00  178.00   1.0000    1.0000
omega____ theta____ kappa____ phi______ frames
    -      112.0000   65.0000   37.8339 96

#__ type_ start__ end____ width___ exp.time_
 15 omega   36.00  145.00   1.0000    1.0000
omega____ theta____ kappa____ phi______ frames
    -      112.0000  -77.0000  -90.0000 109

#__ type_ start__ end____ width___ exp.time_
 16 omega   82.00  178.00   1.0000    1.0000
omega____ theta____ kappa____ phi______ frames
    -      112.0000   64.0000  151.6815 96

#__ type_ start__ end____ width___ exp.time_
 17 omega   79.00  178.00   1.0000    1.0000
omega____ theta____ kappa____ phi______ frames
    -      112.0000   77.0000  -30.0000 99

#__ type_ start__ end____ width___ exp.time_
 18 omega   83.00  178.00   1.0000    1.0000
omega____ theta____ kappa____ phi______ frames
    -      112.0000   61.0000 -150.0000 95

#__ type_ start__ end____ width___ exp.time_
 19 omega   79.00  178.00   1.0000    1.0000
omega____ theta____ kappa____ phi______ frames
    -      112.0000   77.0000   60.0000 99

#__ type_ start__ end____ width___ exp.time_
 20 omega   79.00  178.00   1.0000    1.0000
omega____ theta____ kappa____ phi______ frames
    -      112.0000   77.0000 -120.0000 99

#__ type_ start__ end____ width___ exp.time_
 21 omega   83.00  178.00   1.0000    1.0000
omega____ theta____ kappa____ phi______ frames
    -      112.0000   61.0000 -180.0000 95

#__ type_ start__ end____ width___ exp.time_
 22 omega   36.00  113.00   1.0000    1.0000
omega____ theta____ kappa____ phi______ frames
    -      112.0000 -111.0000    0.0000 77

#__ type_ start__ end____ width___ exp.time_
 23 omega   83.00  178.00   1.0000    1.0000
omega____ theta____ kappa____ phi______ frames
    -      112.0000   61.0000  120.0000 95

#__ type_ start__ end____ width___ exp.time_
 24 omega   79.00  178.00   1.0000    1.0000
omega____ theta____ kappa____ phi______ frames
    -      112.0000   77.0000  150.0000 99

#__ type_ start__ end____ width___ exp.time_
 25 omega   79.00  178.00   1.0000    1.0000
omega____ theta____ kappa____ phi______ frames
    -      112.0000   77.0000  120.0000 99

#__ type_ start__ end____ width___ exp.time_
 26 omega   83.00  178.00   1.0000    1.0000
omega____ theta____ kappa____ phi______ frames
    -      112.0000   61.0000   90.0000 95

#__ type_ start__ end____ width___ exp.time_
 27 omega   82.00  178.00   1.0000    1.0000
omega____ theta____ kappa____ phi______ frames
    -      112.0000   68.0000   51.5464 96

#__ type_ start__ end____ width___ exp.time_
 28 omega   81.00  178.00   1.0000    1.0000
omega____ theta____ kappa____ phi______ frames
    -      112.0000   71.0000  100.7861 97

#__ type_ start__ end____ width___ exp.time_
 29 omega  125.00  169.00   1.0000    1.0000
omega____ theta____ kappa____ phi______ frames
    -      112.0000   61.0000  -60.0000 44

#__ type_ start__ end____ width___ exp.time_
 30 omega   79.00  108.00   1.0000    1.0000
omega____ theta____ kappa____ phi______ frames
    -      112.0000 -111.0000   60.0000 29

#__ type_ start__ end____ width___ exp.time_
 31 omega   86.00  113.00   1.0000    1.0000
omega____ theta____ kappa____ phi______ frames
    -      112.0000   61.0000  -60.0000 27

#__ type_ start__ end____ width___ exp.time_
 32 omega   84.00  111.00   1.0000    1.0000
omega____ theta____ kappa____ phi______ frames
    -      112.0000   61.0000  -30.0000 27

#__ type_ start__ end____ width___ exp.time_
 33 omega   83.00  127.00   1.0000    1.0000
omega____ theta____ kappa____ phi______ frames
    -      112.0000   61.0000  -90.0000 44

#__ type_ start__ end____ width___ exp.time_
 34 omega  110.00  177.00   1.0000    1.0000
omega____ theta____ kappa____ phi______ frames
    -      112.0000   77.0000  -90.0000 67

#__ type_ start__ end____ width___ exp.time_
 35 omega  138.00  171.00   1.0000    1.0000
omega____ theta____ kappa____ phi______ frames
    -      112.0000   56.0000    9.4110 33

#__ type_ start__ end____ width___ exp.time_
 36 omega   83.00  136.00   1.0000    1.0000
omega____ theta____ kappa____ phi______ frames
    -      112.0000   61.0000   30.0000 53

#__ type_ start__ end____ width___ exp.time_
 37 omega   37.00  108.00   1.0000    1.0000
omega____ theta____ kappa____ phi______ frames
    -      112.0000 -111.0000  -90.0000 71

#__ type_ start__ end____ width___ exp.time_
 38 omega   51.00  107.00   1.0000    1.0000
omega____ theta____ kappa____ phi______ frames
    -      112.0000 -111.0000 -150.0000 56

#__ type_ start__ end____ width___ exp.time_
 39 omega   84.00  115.00   1.0000    1.0000
omega____ theta____ kappa____ phi______ frames
    -      112.0000   61.0000 -120.0000 31

#__ type_ start__ end____ width___ exp.time_
 40 omega   35.00  110.00   1.0000    1.0000
omega____ theta____ kappa____ phi______ frames
    -      112.0000  -94.0000   90.0000 75

#__ type_ start__ end____ width___ exp.time_
 41 omega   79.00  105.00   1.0000    1.0000
omega____ theta____ kappa____ phi______ frames
    -      112.0000   77.0000  -90.0000 26

#__ type_ start__ end____ width___ exp.time_
 42 omega   86.00  114.00   1.0000    1.0000
omega____ theta____ kappa____ phi______ frames
    -      112.0000   45.0000  120.0000 28

#__ type_ start__ end____ width___ exp.time_
 43 omega   79.00  106.00   1.0000    1.0000
omega____ theta____ kappa____ phi______ frames
    -      112.0000   77.0000 -180.0000 27

#__ type_ start__ end____ width___ exp.time_
 44 omega  114.00  178.00   1.0000    1.0000
omega____ theta____ kappa____ phi______ frames
    -      112.0000   77.0000 -180.0000 64

#__ type_ start__ end____ width___ exp.time_
 45 omega   80.00  107.00   1.0000    1.0000
omega____ theta____ kappa____ phi______ frames
    -      112.0000   77.0000  -60.0000 27

#__ type_ start__ end____ width___ exp.time_
 46 omega  153.00  178.00   1.0000    1.0000
omega____ theta____ kappa____ phi______ frames
    -      112.0000   77.0000  -60.0000 25

#__ type_ start__ end____ width___ exp.time_
 47 omega   63.00   91.00   1.0000    1.0000
omega____ theta____ kappa____ phi______ frames
    -      112.0000 -111.0000  150.0000 28

#__ type_ start__ end____ width___ exp.time_
 48 omega   86.00  115.00   1.0000    1.0000
omega____ theta____ kappa____ phi______ frames
    -      112.0000   45.0000 -120.0000 29

#__ type_ start__ end____ width___ exp.time_
 49 omega   87.00  118.00   1.0000    1.0000
omega____ theta____ kappa____ phi______ frames
    -      112.0000   45.0000    0.0000 31

#__ type_ start__ end____ width___ exp.time_
 50 omega   79.00  106.00   1.0000    1.0000
omega____ theta____ kappa____ phi______ frames
    -      112.0000   77.0000    0.0000 27

#__ type_ start__ end____ width___ exp.time_
 51 omega   88.00  120.00   1.0000    1.0000
omega____ theta____ kappa____ phi______ frames
    -      112.0000   45.0000  150.0000 32

#__ type_ start__ end____ width___ exp.time_
 52 omega   84.00  132.00   1.0000    1.0000
omega____ theta____ kappa____ phi______ frames
    -      112.0000   56.0000    9.4110 48
;
_diffrn_measurement_device 'four-circle diffractometer'
_diffrn_measurement_device_type 'Agilent SuperNova Dual four-circle diffractometer with an Atlas detector'
_diffrn_measurement_method '\w scans'
_diffrn_orient_matrix_UB_11 -0.1090536000
_diffrn_orient_matrix_UB_12 0.0558810000
_diffrn_orient_matrix_UB_13 0.1284291000
_diffrn_orient_matrix_UB_21 0.1509827000
_diffrn_orient_matrix_UB_22 0.0352168000
_diffrn_orient_matrix_UB_23 0.0949318000
_diffrn_orient_matrix_UB_31 0.0048767000
_diffrn_orient_matrix_UB_32 0.1598542000
_diffrn_orient_matrix_UB_33 -0.0657842000
_diffrn_radiation_monochromator mirror
_diffrn_radiation_probe x-ray
_diffrn_radiation_type CuK\a
_diffrn_radiation_wavelength 1.54184
_diffrn_reflns_av_R_equivalents 0.0464
_diffrn_reflns_av_unetI/netI 0.0152
_diffrn_reflns_Laue_measured_fraction_full 0.999
_diffrn_reflns_Laue_measured_fraction_max 0.998
_diffrn_reflns_limit_h_max 10
_diffrn_reflns_limit_h_min -10
_diffrn_reflns_limit_k_max 11
_diffrn_reflns_limit_k_min -10
_diffrn_reflns_limit_l_max 11
_diffrn_reflns_limit_l_min -11
_diffrn_reflns_number 14853
_diffrn_reflns_point_group_measured_fraction_full 0.999
_diffrn_reflns_point_group_measured_fraction_max 0.996
_diffrn_reflns_theta_full 67.684
_diffrn_reflns_theta_max 76.763
_diffrn_reflns_theta_min 7.027
_diffrn_source 'sealed X-ray tube'
_diffrn_source_type 'SuperNova (Cu) X-ray Source'
_exptl_absorpt_coefficient_mu 1.204
_exptl_absorpt_correction_T_max 1.00000
_exptl_absorpt_correction_T_min 0.38260
_exptl_absorpt_correction_type multi-scan
_exptl_absorpt_process_details
;
(CrysAlis PRO; Agilent, 2014)
;
_exptl_crystal_density_diffrn 1.538
_exptl_crystal_description
;
;
_exptl_crystal_F_000 328
_exptl_crystal_size_max 0.35
_exptl_crystal_size_mid 0.22
_exptl_crystal_size_min 0.18
_refine_diff_density_max 0.317
_refine_diff_density_min -0.208
_refine_diff_density_rms 0.050
_refine_ls_abs_structure_details
;
Flack <i>x</i> determined using 550 quotients [(I+)-(I-)]/[(I+)+(I-)]
(Parsons et al., 2013)
;
_refine_ls_abs_structure_Flack 0.03(7)
_refine_ls_extinction_method none
_refine_ls_goodness_of_fit_ref 1.092
_refine_ls_hydrogen_treatment mixed
_refine_ls_matrix_type full
_refine_ls_number_parameters 99
_refine_ls_number_reflns 1383
_refine_ls_number_restraints 0
_refine_ls_restrained_S_all 1.092
_refine_ls_R_factor_all 0.0283
_refine_ls_R_factor_gt 0.0281
_refine_ls_shift/su_max 0.001
_refine_ls_shift/su_mean 0.000
_refine_ls_structure_factor_coef Fsqd
_refine_ls_weighting_details 'w=1/[\s^2^(Fo^2^)+(0.0541P)^2^+0.0779P] where P=(Fo^2^+2Fc^2^)/3'
_refine_ls_weighting_scheme calc
_refine_ls_wR_factor_gt 0.0763
_refine_ls_wR_factor_ref 0.0768
_reflns_Friedel_coverage 0.672
_reflns_Friedel_fraction_full 1.000
_reflns_Friedel_fraction_max 0.995
_reflns_number_gt 1370
_reflns_number_total 1383
_reflns_threshold_expression 'I > 2\s(I)'
_cod_data_source_file px5028sup1.cif
_cod_data_source_block 2Cu
_cod_database_code 2108758
_publcif_datablock.id {958c04c6-b933-418f-832c-c0d50359a9bf}

_shelx_shelxl_version_number 2016/4
_chemical_oxdiff_formula C5H12O5
_chemical_oxdiff_usercomment colourless
_shelx_space_group_comment
;
The symmetry employed for this shelxl refinement is uniquely defined
by the following loop, which should always be used as a source of
symmetry information in preference to the above space-group names.
They are only intended as comments.
;
_shelx_estimated_absorpt_t_max 0.812
_shelx_estimated_absorpt_t_min 0.678
_exptl_absorpt_special_details
;
CrysAlisPro, Agilent Technologies,
Version 1.171.37.34 (release 22-05-2014 CrysAlis171 .NET)
(compiled May 22 2014,16:03:01)
Empirical absorption correction using spherical harmonics,
 implemented in SCALE3 ABSPACK scaling algorithm.
Empirical absorption correction using spherical harmonics,
 implemented in SCALE3 ABSPACK scaling algorithm.
;
_reflns_odcompleteness_completeness 99.88
_reflns_odcompleteness_iscentric 1
_reflns_odcompleteness_theta 74.33
_olex2_refinement_description
;
1. Fixed Uiso
 At 1.2 times of:
  All C(H) groups, All C(H,H) groups
 At 1.5 times of:
  All O(H) groups
2.a Ternary CH refined with riding coordinates:
 C3(H3), C4(H4), C2(H2)
2.b Secondary CH2 refined with riding coordinates:
 C1(H1A,H1B), C5(H5A,H5B)
2.c Idealised tetrahedral OH refined as rotating group:
 O2(H12), O3(H13), O5(H15), O1(H11)
;
_olex2_date_sample_data_collection 2019-03-15
_olex2_submission_special_instructions 'No special instructions were received'

loop_
_space_group_symop_operation_xyz
'x, y, z'
'-x+1/2, -y, z+1/2'
'-x, y+1/2, -z+1/2'
'x+1/2, -y+1/2, -z'

loop_
_atom_site_label
_atom_site_type_symbol
_atom_site_fract_x
_atom_site_fract_y
_atom_site_fract_z
_atom_site_U_iso_or_equiv
_atom_site_adp_type
_atom_site_occupancy
_atom_site_site_symmetry_order
_atom_site_calc_flag
_atom_site_refinement_flags_posn
_atom_site_refinement_flags_adp
_atom_site_refinement_flags_occupancy
_atom_site_disorder_assembly
_atom_site_disorder_group
O2 O 0.77119(14) 0.12974(13) 0.39217(12) 0.0196(3) Uani 1 1 d . . . . .
H12 H 0.731315 0.058671 0.346871 0.029 Uiso 1 1 calc GR . . . .
O3 O 0.68182(14) 0.43057(12) 0.46015(12) 0.0195(3) Uani 1 1 d . . . . .
H13 H 0.673179 0.522334 0.459687 0.029 Uiso 1 1 calc GR . . . .
O4 O 0.38520(13) 0.43642(13) 0.31715(13) 0.0200(3) Uani 1 1 d . . . . .
O5 O 0.32133(14) 0.22866(13) 0.07769(13) 0.0198(3) Uani 1 1 d . . . . .
H15 H 0.262808 0.236754 0.151439 0.030 Uiso 1 1 calc GR . . . .
O1 O 1.08879(14) 0.20493(13) 0.28331(13) 0.0212(3) Uani 1 1 d . . . . .
H11 H 1.118613 0.166007 0.361889 0.032 Uiso 1 1 calc GR . . . .
C3 C 0.67256(18) 0.37517(18) 0.30950(16) 0.0175(3) Uani 1 1 d . . . . .
H3 H 0.698937 0.457733 0.241076 0.021 Uiso 1 1 calc R . . . .
C4 C 0.49923(19) 0.32248(18) 0.27568(17) 0.0170(3) Uani 1 1 d . . . . .
H4 H 0.476441 0.230237 0.331797 0.020 Uiso 1 1 calc R . . . .
C2 C 0.79918(18) 0.25174(18) 0.28953(17) 0.0174(3) Uani 1 1 d . . . . .
H2 H 0.792172 0.213142 0.186864 0.021 Uiso 1 1 calc R . . . .
C1 C 0.96814(19) 0.31470(17) 0.31456(19) 0.0195(3) Uani 1 1 d . . . . .
H1A H 0.984316 0.401182 0.250144 0.023 Uiso 1 1 calc R . . . .
H1B H 0.978498 0.347751 0.417710 0.023 Uiso 1 1 calc R . . . .
C5 C 0.47587(19) 0.29389(18) 0.10928(17) 0.0194(3) Uani 1 1 d . . . . .
H5A H 0.485905 0.388049 0.055358 0.023 Uiso 1 1 calc R . . . .
H5B H 0.560241 0.227015 0.073929 0.023 Uiso 1 1 calc R . . . .
H14 H 0.353(3) 0.414(3) 0.412(3) 0.040(6) Uiso 1 1 d . . . . .

loop_
_atom_site_aniso_label
_atom_site_aniso_U_11
_atom_site_aniso_U_22
_atom_site_aniso_U_33
_atom_site_aniso_U_23
_atom_site_aniso_U_13
_atom_site_aniso_U_12
O2 0.0239(6) 0.0160(5) 0.0189(5) 0.0017(4) -0.0020(4) -0.0029(4)
O3 0.0249(6) 0.0179(5) 0.0157(5) -0.0010(4) -0.0001(4) -0.0003(5)
O4 0.0209(5) 0.0207(6) 0.0185(5) 0.0007(4) 0.0010(4) 0.0039(4)
O5 0.0187(5) 0.0242(5) 0.0165(5) -0.0011(4) 0.0001(4) -0.0020(5)
O1 0.0192(5) 0.0249(6) 0.0197(5) 0.0022(5) 0.0008(4) 0.0031(5)
C3 0.0193(7) 0.0186(7) 0.0145(7) 0.0014(6) -0.0002(5) -0.0007(6)
C4 0.0177(6) 0.0171(7) 0.0163(7) 0.0016(5) -0.0004(6) 0.0017(5)
C2 0.0196(7) 0.0185(7) 0.0139(7) 0.0020(6) -0.0003(5) -0.0002(6)
C1 0.0189(7) 0.0177(7) 0.0218(7) 0.0019(6) -0.0003(6) -0.0010(6)
C5 0.0182(7) 0.0226(8) 0.0174(7) 0.0003(6) -0.0002(6) -0.0011(6)

loop_
_atom_type_symbol
_atom_type_description
_atom_type_scat_dispersion_real
_atom_type_scat_dispersion_imag
_atom_type_scat_source
C C 0.0181 0.0091 'International Tables Vol C Tables 4.2.6.8 and 6.1.1.4'
H H 0.0000 0.0000 'International Tables Vol C Tables 4.2.6.8 and 6.1.1.4'
O O 0.0492 0.0322 'International Tables Vol C Tables 4.2.6.8 and 6.1.1.4'

loop_
_exptl_crystal_face_index_h
_exptl_crystal_face_index_k
_exptl_crystal_face_index_l
_exptl_crystal_face_perp_dist
_exptl_oxdiff_crystal_face_indexfrac_h
_exptl_oxdiff_crystal_face_indexfrac_k
_exptl_oxdiff_crystal_face_indexfrac_l
_exptl_oxdiff_crystal_face_x
_exptl_oxdiff_crystal_face_y
_exptl_oxdiff_crystal_face_z
3 3 3 0.1102 2.9971 3.0021 3.0012 0.2264 0.8431 0.2971
2 -4 4 0.0858 2.0029 -3.9999 3.9994 0.0717 0.5412 -0.8927
3 -1 5 0.0883 3.0002 -0.9989 5.0005 0.2592 0.8925 -0.4740
-3 -4 -3 0.1034 -2.9962 -4.0023 -3.0015 -0.2824 -0.8783 -0.4569
-1 4 -4 0.0762 -1.0029 4.0006 -3.9996 -0.1807 -0.3902 0.8977
-1 5 -3 0.0680 -1.0039 5.0007 -2.9990 0.0038 -0.2602 0.9918
-3 -4 -2 0.1088 -2.9964 -4.0025 -2.0013 -0.1539 -0.7833 -0.5228
-5 -1 1 0.1503 -4.9994 -1.0036 1.0011 0.6177 -0.6951 -0.2507
4 -4 1 0.0939 4.0034 -3.9982 0.9980 -0.5318 0.5584 -0.6853
3 4 -2 0.1116 2.9969 4.0030 -1.9999 -0.3600 0.4036 0.7861
-4 4 -1 0.1066 -4.0034 3.9982 -0.9980 0.5318 -0.5584 0.6853
-4 -4 2 0.1449 -3.9970 -4.0036 2.0002 0.4690 -0.5546 -0.7911
-1 2 5 0.1057 -1.0024 1.9991 5.0024 0.8635 0.3939 -0.0144
-1 4 4 0.1188 -1.0040 3.9996 4.0028 0.8471 0.3693 0.3711
-1 -2 5 0.1148 -0.9990 -2.0017 5.0010 0.6394 0.2534 -0.6538
1 -4 -4 0.1524 1.0040 -3.9996 -4.0028 -0.8471 -0.3693 -0.3711
1 -1 -6 0.1531 1.0017 -0.9988 -6.0023 -0.9359 -0.4537 0.2401
4 3 2 0.1021 3.9972 3.0029 2.0007 -0.0112 0.8992 0.3679
4 -2 4 0.0800 4.0012 -1.9983 3.9996 -0.0343 0.9134 -0.5630

loop_
_geom_angle_atom_site_label_1
_geom_angle_atom_site_label_2
_geom_angle_atom_site_label_3
_geom_angle
_geom_angle_site_symmetry_1
_geom_angle_site_symmetry_3
_geom_angle_publ_flag
C2 O2 H12 109.5 . . ?
C3 O3 H13 109.5 . . ?
C4 O4 H14 106.2(16) . . ?
C5 O5 H15 109.5 . . ?
C1 O1 H11 109.5 . . ?
O3 C3 H3 108.3 . . ?
O3 C3 C4 109.79(12) . . ?
O3 C3 C2 108.66(12) . . ?
C4 C3 H3 108.3 . . ?
C2 C3 H3 108.3 . . ?
C2 C3 C4 113.36(13) . . ?
O4 C4 C3 110.28(12) . . ?
O4 C4 H4 109.5 . . ?
O4 C4 C5 106.69(13) . . ?
C3 C4 H4 109.5 . . ?
C5 C4 C3 111.18(12) . . ?
C5 C4 H4 109.5 . . ?
O2 C2 C3 110.98(12) . . ?
O2 C2 H2 108.7 . . ?
O2 C2 C1 109.40(12) . . ?
C3 C2 H2 108.7 . . ?
C1 C2 C3 110.32(13) . . ?
C1 C2 H2 108.7 . . ?
O1 C1 C2 111.22(13) . . ?
O1 C1 H1A 109.4 . . ?
O1 C1 H1B 109.4 . . ?
C2 C1 H1A 109.4 . . ?
C2 C1 H1B 109.4 . . ?
H1A C1 H1B 108.0 . . ?
O5 C5 C4 111.96(13) . . ?
O5 C5 H5A 109.2 . . ?
O5 C5 H5B 109.2 . . ?
C4 C5 H5A 109.2 . . ?
C4 C5 H5B 109.2 . . ?
H5A C5 H5B 107.9 . . ?

loop_
_geom_bond_atom_site_label_1
_geom_bond_atom_site_label_2
_geom_bond_distance
_geom_bond_site_symmetry_2
_geom_bond_publ_flag
O2 H12 0.8200 . ?
O2 C2 1.4394(19) . ?
O3 H13 0.8200 . ?
O3 C3 1.4337(17) . ?
O4 C4 1.4336(19) . ?
O4 H14 0.91(3) . ?
O5 H15 0.8200 . ?
O5 C5 1.4319(19) . ?
O1 H11 0.8200 . ?
O1 C1 1.4242(19) . ?
C3 H3 0.9800 . ?
C3 C4 1.538(2) . ?
C3 C2 1.528(2) . ?
C4 H4 0.9800 . ?
C4 C5 1.519(2) . ?
C2 H2 0.9800 . ?
C2 C1 1.522(2) . ?
C1 H1A 0.9700 . ?
C1 H1B 0.9700 . ?
C5 H5A 0.9700 . ?
C5 H5B 0.9700 . ?

_cod_database_fobs_code 2108758
